data_4102636
loop_
_publ_author_name
'Matthew D. Millard'
'Curtis E. Moore'
'Arnold L. Rheingold'
'Joshua S. Figueroa'

_publ_section_title
;
 Four-Coordinate Iridium(I) Monohydrides: Reversible Dinitrogen Binding,
 Bond Activations, and Deprotonations
;
_journal_name_full 'Journal of the American Chemical Society'
_journal_page_first 8921
_journal_page_last 8923
_journal_paper_doi 10.1021/ja1037808
_journal_volume 132
_journal_year 2010
_chemical_formula_sum 'C34 H62 Ir P2'
_chemical_formula_weight 724.98
_chemical_name_common H2Ir(kappa-2-C,P-(P(CH2Ad)(i-Pr)2))(P(CH2Ad)(i-Pr)2)
_chemical_name_systematic
; 
 ? 
;
_space_group_IT_number 4
_symmetry_cell_setting monoclinic
_symmetry_space_group_name_Hall 'P 2yb'
_symmetry_space_group_name_H-M 'P 1 21 1'
_atom_sites_solution_hydrogens geom
_atom_sites_solution_primary direct
_atom_sites_solution_secondary difmap
_audit_creation_method SHELXL-97
_cell_angle_alpha 90.00
_cell_angle_beta 111.181(2)
_cell_angle_gamma 90.00
_cell_formula_units_Z 2
_cell_length_a 10.9025(4)
_cell_length_b 11.8348(4)
_cell_length_c 13.4097(5)
_cell_measurement_reflns_used 5031
_cell_measurement_temperature 100(2)
_cell_measurement_theta_max 25.3
_cell_measurement_theta_min 1.6
_cell_volume 1613.35(10)
_computing_cell_refinement 'Bruker SAINT'
_computing_data_collection 'Bruker APEX2'
_computing_data_reduction 'Bruker SAINT'
_computing_molecular_graphics 'Bruker SHELXTL'
_computing_publication_material 'Bruker SHELXTL'
_computing_structure_refinement 'SHELXL-97 (Sheldrick, 2008)'
_computing_structure_solution 'SHELXS-97 (Sheldrick, 2008)'
_diffrn_ambient_temperature 100(2)
_diffrn_measured_fraction_theta_full 0.947
_diffrn_measured_fraction_theta_max 0.940
_diffrn_measurement_device_type 'Bruker APEX CCD'
_diffrn_measurement_method '\f and \w scans'
_diffrn_radiation_monochromator graphite
_diffrn_radiation_source 'fine-focus sealed tube'
_diffrn_radiation_type MoK\a
_diffrn_radiation_wavelength 0.71073
_diffrn_reflns_av_R_equivalents 0.0365
_diffrn_reflns_av_sigmaI/netI 0.0464
_diffrn_reflns_limit_h_max 12
_diffrn_reflns_limit_h_min -8
_diffrn_reflns_limit_k_max 14
_diffrn_reflns_limit_k_min -14
_diffrn_reflns_limit_l_max 16
_diffrn_reflns_limit_l_min -15
_diffrn_reflns_number 11742
_diffrn_reflns_theta_full 25.00
_diffrn_reflns_theta_max 25.31
_diffrn_reflns_theta_min 1.63
_exptl_absorpt_coefficient_mu 4.258
_exptl_absorpt_correction_T_max 0.5145
_exptl_absorpt_correction_T_min 0.4157
_exptl_absorpt_correction_type multi-scan
_exptl_absorpt_process_details SADABS
_exptl_crystal_colour 'light yellow'
_exptl_crystal_density_diffrn 1.492
_exptl_crystal_density_method 'not measured'
_exptl_crystal_description block
_exptl_crystal_F_000 746
_exptl_crystal_size_max 0.25
_exptl_crystal_size_mid 0.23
_exptl_crystal_size_min 0.18
_refine_diff_density_max 0.874
_refine_diff_density_min -0.440
_refine_diff_density_rms 0.099
_refine_ls_abs_structure_details 'Flack H D (1983), Acta Cryst. A39, 876-881'
_refine_ls_abs_structure_Flack 0.154(7)
_refine_ls_extinction_method none
_refine_ls_goodness_of_fit_ref 1.048
_refine_ls_hydrogen_treatment mixed
_refine_ls_matrix_type full
_refine_ls_number_parameters 358
_refine_ls_number_reflns 5031
_refine_ls_number_restraints 3
_refine_ls_restrained_S_all 1.047
_refine_ls_R_factor_all 0.0304
_refine_ls_R_factor_gt 0.0273
_refine_ls_shift/su_max 0.001
_refine_ls_shift/su_mean 0.000
_refine_ls_structure_factor_coef Fsqd
_refine_ls_weighting_details 'calc w=1/[\s^2^(Fo^2^)+(0.0328P)^2^+0.7869P] where P=(Fo^2^+2Fc^2^)/3'
_refine_ls_weighting_scheme calc
_refine_ls_wR_factor_gt 0.0641
_refine_ls_wR_factor_ref 0.0654
_reflns_number_gt 4737
_reflns_number_total 5031
_reflns_threshold_expression >2\s(I)
_cod_data_source_file ja1037808_si_002_03.cif
_cod_data_source_block jfig129
_cod_database_code 4102636

loop_
_symmetry_equiv_pos_as_xyz
'x, y, z'
'-x, y+1/2, -z'

loop_
_atom_site_label
_atom_site_type_symbol
_atom_site_fract_x
_atom_site_fract_y
_atom_site_fract_z
_atom_site_U_iso_or_equiv
_atom_site_adp_type
_atom_site_occupancy
_atom_site_symmetry_multiplicity
_atom_site_calc_flag
_atom_site_refinement_flags
_atom_site_disorder_assembly
_atom_site_disorder_group
Ir1 Ir 0.197226(18) 0.57563(2) 0.755500(15) 0.01433(7) Uani 0.9002(9) 1 d PD A 1
P1 P 0.05755(13) 0.43759(11) 0.65193(10) 0.0117(3) Uani 1 1 d . A 1
P2 P 0.09253(15) 0.66854(14) 0.85171(14) 0.0095(3) Uani 0.9002(9) 1 d P A 1
C1 C 0.1425(6) 0.3846(5) 0.5644(5) 0.0197(12) Uani 1 1 d . A 1
H1A H 0.1620 0.3033 0.5788 0.024 Uiso 1 1 calc R A 1
H1B H 0.0832 0.3925 0.4888 0.024 Uiso 1 1 calc R A 1
C2 C 0.2701(6) 0.4474(5) 0.5807(4) 0.0167(11) Uani 1 1 d . A 1
C3 C 0.3305(6) 0.4929(5) 0.6956(5) 0.0181(12) Uani 1 1 d . A 1
C4 C 0.4631(6) 0.5562(6) 0.7079(5) 0.0226(17) Uani 1 1 d . A 1
H4 H 0.5038 0.5863 0.7824 0.027 Uiso 1 1 calc R A 1
C5 C 0.5582(6) 0.4730(5) 0.6862(5) 0.0259(14) Uani 1 1 d . A 1
H5A H 0.5761 0.4093 0.7373 0.031 Uiso 1 1 calc R A 1
H5B H 0.6426 0.5114 0.6966 0.031 Uiso 1 1 calc R A 1
C6 C 0.4977(7) 0.4276(6) 0.5701(6) 0.0280(14) Uani 1 1 d . A 1
H6 H 0.5602 0.3742 0.5554 0.034 Uiso 1 1 calc R A 1
C7 C 0.3676(7) 0.3675(5) 0.5552(5) 0.0249(13) Uani 1 1 d . A 1
H7A H 0.3852 0.3008 0.6029 0.030 Uiso 1 1 calc R A 1
H7B H 0.3274 0.3406 0.4805 0.030 Uiso 1 1 calc R A 1
C8 C 0.4332(6) 0.6534(5) 0.6291(5) 0.0239(13) Uani 1 1 d . A 1
H8A H 0.5150 0.6960 0.6392 0.029 Uiso 1 1 calc R A 1
H8B H 0.3698 0.7056 0.6425 0.029 Uiso 1 1 calc R A 1
C9 C 0.4699(7) 0.5285(6) 0.4936(5) 0.0283(14) Uani 1 1 d . A 1
H9A H 0.5533 0.5680 0.5028 0.034 Uiso 1 1 calc R A 1
H9B H 0.4317 0.5014 0.4189 0.034 Uiso 1 1 calc R A 1
C10 C 0.3759(7) 0.6094(5) 0.5152(5) 0.0262(15) Uani 1 1 d . A 1
H10 H 0.3583 0.6743 0.4642 0.031 Uiso 1 1 calc R A 1
C11 C 0.2451(7) 0.5476(5) 0.5001(5) 0.0246(15) Uani 1 1 d . A 1
H11A H 0.2062 0.5185 0.4260 0.029 Uiso 1 1 calc R A 1
H11B H 0.1819 0.6013 0.5117 0.029 Uiso 1 1 calc R A 1
C12 C -0.1084(6) 0.4777(5) 0.5602(4) 0.0173(11) Uani 1 1 d . A 1
H12 H -0.1563 0.5079 0.6056 0.021 Uiso 1 1 calc R A 1
C13 C -0.1030(4) 0.5735(9) 0.4849(3) 0.0211(10) Uani 1 1 d . A 1
H13A H -0.0639 0.5454 0.4344 0.032 Uiso 1 1 calc R A 1
H13B H -0.0493 0.6356 0.5269 0.032 Uiso 1 1 calc R A 1
H13C H -0.1923 0.6009 0.4454 0.032 Uiso 1 1 calc R A 1
C14 C -0.1921(6) 0.3813(5) 0.4939(5) 0.0223(12) Uani 1 1 d . A 1
H14A H -0.2724 0.4123 0.4406 0.033 Uiso 1 1 calc R A 1
H14B H -0.2154 0.3292 0.5410 0.033 Uiso 1 1 calc R A 1
H14C H -0.1420 0.3406 0.4575 0.033 Uiso 1 1 calc R A 1
C15 C 0.0219(6) 0.3014(5) 0.7078(4) 0.0183(12) Uani 1 1 d . A 1
H15 H -0.0275 0.2503 0.6472 0.022 Uiso 1 1 calc R A 1
C16 C 0.1510(7) 0.2432(7) 0.7767(6) 0.0225(16) Uani 1 1 d . A 1
H16A H 0.2025 0.2945 0.8338 0.034 Uiso 1 1 calc R A 1
H16B H 0.2017 0.2237 0.7318 0.034 Uiso 1 1 calc R A 1
H16C H 0.1309 0.1742 0.8082 0.034 Uiso 1 1 calc R A 1
C17 C -0.0620(7) 0.3232(6) 0.7755(6) 0.0316(15) Uani 1 1 d . A 1
H17A H -0.0838 0.2511 0.8010 0.047 Uiso 1 1 calc R A 1
H17B H -0.1432 0.3620 0.7322 0.047 Uiso 1 1 calc R A 1
H17C H -0.0128 0.3705 0.8370 0.047 Uiso 1 1 calc R A 1
C18 C 0.1490(6) 0.6112(5) 0.9907(5) 0.0228(14) Uani 1 1 d . A 1
H18A H 0.1374 0.6713 1.0379 0.027 Uiso 1 1 calc R A 1
H18B H 0.0895 0.5485 0.9917 0.027 Uiso 1 1 calc R A 1
C19 C 0.2894(5) 0.5682(9) 1.0399(4) 0.0181(11) Uani 1 1 d . A 1
C20 C 0.3154(6) 0.4755(5) 0.9700(4) 0.0222(13) Uani 1 1 d . A 1
H20A H 0.3026 0.5071 0.8986 0.027 Uiso 1 1 calc R A 1
H20B H 0.2510 0.4137 0.9604 0.027 Uiso 1 1 calc R A 1
C21 C 0.4556(7) 0.4275(6) 1.0197(5) 0.0267(14) Uani 1 1 d . A 1
H21 H 0.4702 0.3690 0.9714 0.032 Uiso 1 1 calc R A 1
C22 C 0.4713(6) 0.3746(5) 1.1276(5) 0.0259(13) Uani 1 1 d . A 1
H22A H 0.4072 0.3124 1.1172 0.031 Uiso 1 1 calc R A 1
H22B H 0.5609 0.3429 1.1610 0.031 Uiso 1 1 calc R A 1
C23 C 0.4484(6) 0.4643(5) 1.2004(5) 0.0248(13) Uani 1 1 d . A 1
H23 H 0.4588 0.4298 1.2711 0.030 Uiso 1 1 calc R A 1
C24 C 0.3102(6) 0.5140(6) 1.1497(5) 0.0250(13) Uani 1 1 d . A 1
H24A H 0.2966 0.5718 1.1980 0.030 Uiso 1 1 calc R A 1
H24B H 0.2443 0.4534 1.1405 0.030 Uiso 1 1 calc R A 1
C25 C 0.3924(6) 0.6609(5) 1.0578(5) 0.0211(12) Uani 1 1 d . A 1
H25A H 0.3786 0.7198 1.1051 0.025 Uiso 1 1 calc R A 1
H25B H 0.3824 0.6966 0.9885 0.025 Uiso 1 1 calc R A 1
C26 C 0.5317(7) 0.6122(5) 1.1087(5) 0.0296(16) Uani 1 1 d . A 1
H26 H 0.5974 0.6744 1.1197 0.036 Uiso 1 1 calc R A 1
C27 C 0.5482(6) 0.5593(8) 1.2168(5) 0.0315(19) Uani 1 1 d . A 1
H27A H 0.6385 0.5289 1.2505 0.038 Uiso 1 1 calc R A 1
H27B H 0.5345 0.6174 1.2649 0.038 Uiso 1 1 calc R A 1
C28 C 0.5541(7) 0.5240(6) 1.0360(5) 0.0312(15) Uani 1 1 d . A 1
H28A H 0.6449 0.4943 1.0679 0.037 Uiso 1 1 calc R A 1
H28B H 0.5435 0.5585 0.9661 0.037 Uiso 1 1 calc R A 1
C29 C 0.1370(6) 0.8223(5) 0.8726(5) 0.0201(12) Uani 1 1 d . A 1
H29 H 0.2346 0.8241 0.9105 0.024 Uiso 1 1 calc R A 1
C30 C 0.1113(8) 0.8835(6) 0.7665(6) 0.0226(16) Uani 1 1 d . A 1
H30A H 0.0164 0.8943 0.7299 0.034 Uiso 1 1 calc R A 1
H30B H 0.1459 0.8382 0.7214 0.034 Uiso 1 1 calc R A 1
H30C H 0.1552 0.9573 0.7803 0.034 Uiso 1 1 calc R A 1
C31 C 0.0807(8) 0.8905(6) 0.9423(6) 0.0354(16) Uani 1 1 d . A 1
H31A H 0.1327 0.9594 0.9668 0.053 Uiso 1 1 calc R A 1
H31B H 0.0837 0.8451 1.0043 0.053 Uiso 1 1 calc R A 1
H31C H -0.0107 0.9108 0.9007 0.053 Uiso 1 1 calc R A 1
C32 C -0.0904(6) 0.6575(6) 0.8156(5) 0.0236(13) Uani 1 1 d . A 1
H32 H -0.1118 0.5764 0.7960 0.028 Uiso 1 1 calc R A 1
C33 C -0.1480(7) 0.6821(6) 0.9019(5) 0.0290(15) Uani 1 1 d . A 1
H33A H -0.1291 0.7605 0.9258 0.043 Uiso 1 1 calc R A 1
H33B H -0.1082 0.6311 0.9626 0.043 Uiso 1 1 calc R A 1
H33C H -0.2434 0.6703 0.8724 0.043 Uiso 1 1 calc R A 1
C34 C -0.1629(6) 0.7232(5) 0.7137(5) 0.0244(13) Uani 1 1 d . A 1
H34A H -0.2543 0.6973 0.6833 0.037 Uiso 1 1 calc R A 1
H34B H -0.1199 0.7107 0.6619 0.037 Uiso 1 1 calc R A 1
H34C H -0.1611 0.8040 0.7303 0.037 Uiso 1 1 calc R A 1
Ir1B Ir 0.0821(2) 0.5709(4) 0.78041(16) 0.0271(7) Uiso 0.0998(9) 1 d P A 2
P2B P 0.0748(17) 0.6968(16) 0.8852(15) 0.017(4) Uiso 0.0998(9) 1 d P A 2
H1IR H 0.285(6) 0.674(4) 0.806(5) 0.020 Uiso 1 1 d D . .
H2IR H 0.080(4) 0.625(5) 0.669(4) 0.020 Uiso 1 1 d D . .

loop_
_atom_site_aniso_label
_atom_site_aniso_U_11
_atom_site_aniso_U_22
_atom_site_aniso_U_33
_atom_site_aniso_U_23
_atom_site_aniso_U_13
_atom_site_aniso_U_12
Ir1 0.01064(10) 0.01572(10) 0.01582(10) -0.00259(17) 0.00379(6) -0.00006(15)
P1 0.0098(7) 0.0121(7) 0.0115(6) -0.0002(5) 0.0018(5) 0.0027(5)
P2 0.0070(7) 0.0121(7) 0.0105(7) -0.0036(6) 0.0045(6) 0.0010(5)
C1 0.014(3) 0.014(3) 0.032(3) -0.010(2) 0.009(2) -0.003(2)
C2 0.019(3) 0.015(3) 0.018(3) -0.008(2) 0.009(2) -0.001(2)
C3 0.015(3) 0.022(3) 0.020(3) -0.007(2) 0.010(2) -0.005(2)
C4 0.009(3) 0.024(5) 0.033(3) -0.002(3) 0.0055(18) 0.002(2)
C5 0.010(3) 0.025(3) 0.041(4) 0.004(3) 0.007(2) 0.000(2)
C6 0.025(4) 0.024(3) 0.047(4) -0.005(3) 0.027(3) 0.006(3)
C7 0.027(4) 0.022(3) 0.034(4) -0.005(3) 0.021(3) 0.001(3)
C8 0.011(3) 0.025(3) 0.042(4) 0.003(3) 0.017(2) -0.001(2)
C9 0.023(4) 0.036(3) 0.031(3) 0.003(3) 0.017(3) -0.005(3)
C10 0.030(4) 0.019(4) 0.033(3) 0.001(2) 0.016(3) 0.003(2)
C11 0.030(3) 0.023(4) 0.021(3) -0.001(2) 0.010(2) 0.001(2)
C12 0.019(3) 0.016(3) 0.016(3) 0.001(2) 0.005(2) 0.001(2)
C13 0.017(2) 0.020(2) 0.019(2) -0.002(5) -0.0021(16) 0.003(5)
C14 0.017(3) 0.023(3) 0.023(3) -0.002(2) 0.001(2) -0.005(2)
C15 0.020(3) 0.018(3) 0.017(3) 0.006(2) 0.007(2) 0.004(2)
C16 0.018(4) 0.023(4) 0.020(3) -0.002(3) -0.002(2) 0.008(3)
C17 0.036(4) 0.029(4) 0.037(4) 0.008(3) 0.022(3) 0.002(3)
C18 0.018(4) 0.029(4) 0.022(3) 0.004(2) 0.008(2) 0.003(2)
C19 0.014(2) 0.019(3) 0.019(2) 0.001(4) 0.0029(16) 0.001(4)
C20 0.027(4) 0.021(3) 0.013(3) -0.002(2) 0.000(2) -0.003(2)
C21 0.031(4) 0.026(3) 0.023(3) 0.003(3) 0.010(2) 0.008(3)
C22 0.026(3) 0.023(3) 0.022(3) 0.000(2) 0.000(2) 0.002(2)
C23 0.020(3) 0.031(4) 0.020(3) 0.006(3) 0.003(2) 0.005(2)
C24 0.022(4) 0.035(4) 0.021(3) 0.004(3) 0.011(2) 0.002(3)
C25 0.017(3) 0.020(3) 0.020(3) 0.001(2) 0.000(2) -0.002(2)
C26 0.011(4) 0.029(4) 0.037(4) 0.009(3) -0.005(2) -0.007(2)
C27 0.023(3) 0.027(5) 0.027(3) 0.001(3) -0.012(2) 0.004(3)
C28 0.018(4) 0.041(4) 0.035(4) 0.018(3) 0.010(3) 0.013(3)
C29 0.020(3) 0.019(3) 0.022(3) -0.005(2) 0.008(2) 0.002(2)
C30 0.021(4) 0.015(4) 0.027(4) -0.001(3) 0.003(3) -0.004(3)
C31 0.049(5) 0.025(4) 0.043(4) -0.008(3) 0.029(3) 0.005(3)
C32 0.017(3) 0.027(3) 0.028(3) 0.001(3) 0.009(2) 0.001(2)
C33 0.021(4) 0.032(4) 0.037(4) -0.003(3) 0.014(3) 0.008(3)
C34 0.013(3) 0.024(3) 0.034(3) 0.004(3) 0.006(2) -0.001(2)

loop_
_atom_type_symbol
_atom_type_description
_atom_type_scat_dispersion_real
_atom_type_scat_dispersion_imag
_atom_type_scat_source
C C 0.0033 0.0016 'International Tables Vol C Tables 4.2.6.8 and 6.1.1.4'
H H 0.0000 0.0000 'International Tables Vol C Tables 4.2.6.8 and 6.1.1.4'
P P 0.1023 0.0942 'International Tables Vol C Tables 4.2.6.8 and 6.1.1.4'
Ir Ir -1.4442 7.9887 'International Tables Vol C Tables 4.2.6.8 and 6.1.1.4'

loop_
_geom_angle_atom_site_label_1
_geom_angle_atom_site_label_2
_geom_angle_atom_site_label_3
_geom_angle
C3 Ir1 P2 167.95(16)
C3 Ir1 P1 80.84(16)
P2 Ir1 P1 108.80(5)
C3 Ir1 H1IR 97(3)
P2 Ir1 H1IR 75(3)
P1 Ir1 H1IR 171(2)
C3 Ir1 H2IR 113(2)
P2 Ir1 H2IR 78(2)
P1 Ir1 H2IR 68(2)
H1IR Ir1 H2IR 106(3)
C12 P1 C1 105.1(3)
C12 P1 C15 101.1(3)
C1 P1 C15 100.7(3)
C12 P1 Ir1 119.42(19)
C1 P1 Ir1 104.35(18)
C15 P1 Ir1 123.47(19)
C18 P2 C29 103.2(3)
C18 P2 C32 99.7(3)
C29 P2 C32 107.4(3)
C18 P2 Ir1 109.7(2)
C29 P2 Ir1 113.2(2)
C32 P2 Ir1 121.3(2)
C2 C1 P1 112.6(4)
C2 C1 H1A 109.1
P1 C1 H1A 109.1
C2 C1 H1B 109.1
P1 C1 H1B 109.1
H1A C1 H1B 107.8
C1 C2 C3 110.7(5)
C1 C2 C7 109.5(5)
C3 C2 C7 110.8(5)
C1 C2 C11 110.4(5)
C3 C2 C11 109.4(5)
C7 C2 C11 105.8(5)
C2 C3 C4 108.3(5)
C2 C3 Ir1 115.7(4)
C4 C3 Ir1 117.6(4)
C8 C4 C5 110.2(5)
C8 C4 C3 109.2(5)
C5 C4 C3 109.3(5)
C8 C4 H4 109.4
C5 C4 H4 109.4
C3 C4 H4 109.4
C4 C5 C6 110.0(5)
C4 C5 H5A 109.7
C6 C5 H5A 109.7
C4 C5 H5B 109.7
C6 C5 H5B 109.7
H5A C5 H5B 108.2
C9 C6 C7 108.9(6)
C9 C6 C5 108.2(5)
C7 C6 C5 109.2(5)
C9 C6 H6 110.2
C7 C6 H6 110.2
C5 C6 H6 110.2
C6 C7 C2 111.3(5)
C6 C7 H7A 109.4
C2 C7 H7A 109.4
C6 C7 H7B 109.4
C2 C7 H7B 109.4
H7A C7 H7B 108.0
C4 C8 C10 110.3(5)
C4 C8 H8A 109.6
C10 C8 H8A 109.6
C4 C8 H8B 109.6
C10 C8 H8B 109.6
H8A C8 H8B 108.1
C10 C9 C6 110.5(5)
C10 C9 H9A 109.5
C6 C9 H9A 109.5
C10 C9 H9B 109.5
C6 C9 H9B 109.5
H9A C9 H9B 108.1
C9 C10 C8 110.5(6)
C9 C10 C11 109.4(5)
C8 C10 C11 108.6(5)
C9 C10 H10 109.4
C8 C10 H10 109.4
C11 C10 H10 109.4
C10 C11 C2 110.2(5)
C10 C11 H11A 109.6
C2 C11 H11A 109.6
C10 C11 H11B 109.6
C2 C11 H11B 109.6
H11A C11 H11B 108.1
C14 C12 C13 109.0(5)
C14 C12 P1 115.5(4)
C13 C12 P1 111.5(4)
C14 C12 H12 106.8
C13 C12 H12 106.8
P1 C12 H12 106.8
C17 C15 C16 109.5(5)
C17 C15 P1 110.4(4)
C16 C15 P1 110.3(5)
C17 C15 H15 108.9
C16 C15 H15 108.9
P1 C15 H15 108.9
C19 C18 P2 118.2(4)
C19 C18 H18A 107.8
P2 C18 H18A 107.8
C19 C18 H18B 107.8
P2 C18 H18B 107.8
H18A C18 H18B 107.1
C18 C19 C25 113.3(7)
C18 C19 C20 110.7(5)
C25 C19 C20 108.8(5)
C18 C19 C24 109.3(4)
C25 C19 C24 107.6(5)
C20 C19 C24 106.8(7)
C19 C20 C21 111.9(5)
C19 C20 H20A 109.2
C21 C20 H20A 109.2
C19 C20 H20B 109.2
C21 C20 H20B 109.2
H20A C20 H20B 107.9
C22 C21 C28 109.8(5)
C22 C21 C20 108.4(5)
C28 C21 C20 108.8(5)
C22 C21 H21 109.9
C28 C21 H21 109.9
C20 C21 H21 109.9
C23 C22 C21 109.5(5)
C23 C22 H22A 109.8
C21 C22 H22A 109.8
C23 C22 H22B 109.8
C21 C22 H22B 109.8
H22A C22 H22B 108.2
C22 C23 C27 109.4(6)
C22 C23 C24 110.3(5)
C27 C23 C24 108.6(5)
C22 C23 H23 109.5
C27 C23 H23 109.5
C24 C23 H23 109.5
C23 C24 C19 111.4(5)
C23 C24 H24A 109.4
C19 C24 H24A 109.4
C23 C24 H24B 109.4
C19 C24 H24B 109.4
H24A C24 H24B 108.0
C19 C25 C26 110.7(5)
C19 C25 H25A 109.5
C26 C25 H25A 109.5
C19 C25 H25B 109.5
C26 C25 H25B 109.5
H25A C25 H25B 108.1
C28 C26 C27 109.8(6)
C28 C26 C25 109.7(5)
C27 C26 C25 109.5(6)
C28 C26 H26 109.3
C27 C26 H26 109.3
C25 C26 H26 109.3
C23 C27 C26 109.4(5)
C23 C27 H27A 109.8
C26 C27 H27A 109.8
C23 C27 H27B 109.8
C26 C27 H27B 109.8
H27A C27 H27B 108.2
C26 C28 C21 109.9(6)
C26 C28 H28A 109.7
C21 C28 H28A 109.7
C26 C28 H28B 109.7
C21 C28 H28B 109.7
H28A C28 H28B 108.2
C31 C29 C30 109.9(6)
C31 C29 P2 117.7(5)
C30 C29 P2 111.7(4)
C31 C29 H29 105.5
C30 C29 H29 105.5
P2 C29 H29 105.5
C34 C32 C33 111.1(5)
C34 C32 P2 110.8(4)
C33 C32 P2 118.6(5)
C34 C32 H32 105.0
C33 C32 H32 105.0
P2 C32 H32 105.0
P2B Ir1B H2IR 111(2)

loop_
_geom_bond_atom_site_label_1
_geom_bond_atom_site_label_2
_geom_bond_distance
Ir1 C3 2.135(6)
Ir1 P2 2.289(2)
Ir1 P1 2.3214(14)
Ir1 H1IR 1.501(10)
Ir1 H2IR 1.502(10)
P1 C12 1.845(6)
P1 C1 1.848(6)
P1 C15 1.876(6)
P2 C18 1.866(6)
P2 C29 1.878(6)
P2 C32 1.879(6)
C1 C2 1.522(8)
C1 H1A 0.9900
C1 H1B 0.9900
C2 C3 1.537(7)
C2 C7 1.551(8)
C2 C11 1.561(8)
C3 C4 1.582(8)
C4 C8 1.515(9)
C4 C5 1.532(9)
C4 H4 1.0000
C5 C6 1.551(9)
C5 H5A 0.9900
C5 H5B 0.9900
C6 C9 1.531(9)
C6 C7 1.534(9)
C6 H6 1.0000
C7 H7A 0.9900
C7 H7B 0.9900
C8 C10 1.518(9)
C8 H8A 0.9900
C8 H8B 0.9900
C9 C10 1.505(9)
C9 H9A 0.9900
C9 H9B 0.9900
C10 C11 1.549(9)
C10 H10 1.0000
C11 H11A 0.9900
C11 H11B 0.9900
C12 C14 1.529(8)
C12 C13 1.534(10)
C12 H12 1.0000
C13 H13A 0.9800
C13 H13B 0.9800
C13 H13C 0.9800
C14 H14A 0.9800
C14 H14B 0.9800
C14 H14C 0.9800
C15 C17 1.526(8)
C15 C16 1.540(8)
C15 H15 1.0000
C16 H16A 0.9800
C16 H16B 0.9800
C16 H16C 0.9800
C17 H17A 0.9800
C17 H17B 0.9800
C17 H17C 0.9800
C18 C19 1.519(8)
C18 H18A 0.9900
C18 H18B 0.9900
C19 C25 1.526(10)
C19 C20 1.534(10)
C19 C24 1.546(8)
C20 C21 1.538(8)
C20 H20A 0.9900
C20 H20B 0.9900
C21 C22 1.528(8)
C21 C28 1.529(10)
C21 H21 1.0000
C22 C23 1.522(9)
C22 H22A 0.9900
C22 H22B 0.9900
C23 C27 1.524(10)
C23 C24 1.529(8)
C23 H23 1.0000
C24 H24A 0.9900
C24 H24B 0.9900
C25 C26 1.535(9)
C25 H25A 0.9900
C25 H25B 0.9900
C26 C28 1.508(10)
C26 C27 1.529(9)
C26 H26 1.0000
C27 H27A 0.9900
C27 H27B 0.9900
C28 H28A 0.9900
C28 H28B 0.9900
C29 C31 1.523(8)
C29 C30 1.529(9)
C29 H29 1.0000
C30 H30A 0.9800
C30 H30B 0.9800
C30 H30C 0.9800
C31 H31A 0.9800
C31 H31B 0.9800
C31 H31C 0.9800
C32 C34 1.521(8)
C32 C33 1.530(8)
C32 H32 1.0000
C33 H33A 0.9800
C33 H33B 0.9800
C33 H33C 0.9800
C34 H34A 0.9800
C34 H34B 0.9800
C34 H34C 0.9800
Ir1B P2B 2.07(2)
Ir1B H2IR 1.62(5)
